data_4339525
loop_
_publ_author_name
'Nickita, Nickita'
'Belousoff, Matthew J.'
'Bhatt, Anand I.'
'Bond, Alan M.'
'Deacon, Glen B.'
'Gasser, Gilles'
'Spiccia, Leone'

_publ_section_title
;
 Synthesis, structure, spectroscopic properties, and electrochemical
 oxidation of ruthenium(II) complexes Incorporating monocarboxylate
 bipyridine ligands.
;
_journal_issue 21
_journal_name_full 'Inorganic chemistry'
_journal_page_first 8638
_journal_page_last 8651
_journal_paper_doi 10.1021/ic700796m
_journal_volume 46
_journal_year 2007
_chemical_formula_moiety 'Ru1 C36 H25 N6 O11 Cl1'
_chemical_formula_sum 'C72 H50 Cl2 N12 O24 Ru2'
_chemical_formula_weight 1740.28
_chemical_name_common '[Ru(Phen)2(Bpy-COO)](ClO4)(H2O)7'
_chemical_name_systematic
;
 [Ru(Phen)2(Bpy-COO)](ClO4)(H2O)7
;
_space_group_IT_number 15
_symmetry_cell_setting monoclinic
_symmetry_space_group_name_Hall '-C 2yc'
_symmetry_space_group_name_H-M 'C 1 2/c 1'
_atom_sites_solution_hydrogens geom
_atom_sites_solution_primary direct
_atom_sites_solution_secondary difmap
_audit_creation_method SHELXL-97
_cell_angle_alpha 90.00
_cell_angle_beta 93.771(2)
_cell_angle_gamma 90.00
_cell_formula_units_Z 4
_cell_length_a 18.7207(7)
_cell_length_b 19.7328(9)
_cell_length_c 20.2842(10)
_cell_measurement_reflns_used 459
_cell_measurement_temperature 123(2)
_cell_measurement_theta_max 25
_cell_measurement_theta_min 4
_cell_volume 7477.0(6)
_computing_cell_refinement 'Apex 2 (Bruker 2005)'
_computing_data_collection 'Apex 2 (Bruker 2005)'
_computing_data_reduction 'Apex 2 (Bruker 2005)'
_computing_structure_refinement 'SHELXL-97 (Sheldrick, 1997)'
_computing_structure_solution 'SHELXS-97 (Sheldrick, 1990)'
_diffrn_ambient_temperature 123(2)
_diffrn_detector_area_resol_mean 9
_diffrn_measured_fraction_theta_full 0.996
_diffrn_measured_fraction_theta_max 0.996
_diffrn_measurement_device_type 'Bruker Apex 2'
_diffrn_measurement_method 'Thin Slice Phi/Omega'
_diffrn_radiation_monochromator graphite
_diffrn_radiation_source 'fine-focus sealed tube'
_diffrn_radiation_type MoK\a
_diffrn_radiation_wavelength 0.71073
_diffrn_reflns_av_R_equivalents 0.0470
_diffrn_reflns_av_sigmaI/netI 0.0377
_diffrn_reflns_limit_h_max 22
_diffrn_reflns_limit_h_min -22
_diffrn_reflns_limit_k_max 23
_diffrn_reflns_limit_k_min -23
_diffrn_reflns_limit_l_max 24
_diffrn_reflns_limit_l_min -24
_diffrn_reflns_number 29824
_diffrn_reflns_theta_full 24.95
_diffrn_reflns_theta_max 24.95
_diffrn_reflns_theta_min 1.50
_diffrn_standards_decay_% 0.1
_diffrn_standards_number 0
_exptl_absorpt_coefficient_mu 0.562
_exptl_absorpt_correction_T_max 0.9670
_exptl_absorpt_correction_T_min 0.9459
_exptl_absorpt_correction_type empirical
_exptl_absorpt_process_details SADABS
_exptl_crystal_colour Red
_exptl_crystal_density_diffrn 1.546
_exptl_crystal_density_method 'not measured'
_exptl_crystal_description 'Rectangular Prism'
_exptl_crystal_F_000 3520
_exptl_crystal_size_max 0.10
_exptl_crystal_size_mid 0.08
_exptl_crystal_size_min 0.06
_refine_diff_density_max 0.930
_refine_diff_density_min -0.708
_refine_diff_density_rms 0.100
_refine_ls_extinction_method none
_refine_ls_goodness_of_fit_ref 1.187
_refine_ls_hydrogen_treatment constr
_refine_ls_matrix_type full
_refine_ls_number_parameters 521
_refine_ls_number_reflns 6530
_refine_ls_number_restraints 0
_refine_ls_restrained_S_all 1.187
_refine_ls_R_factor_all 0.0702
_refine_ls_R_factor_gt 0.0649
_refine_ls_shift/su_max 0.000
_refine_ls_shift/su_mean 0.000
_refine_ls_structure_factor_coef Fsqd
_refine_ls_weighting_details 'calc w=1/[\s^2^(Fo^2^)+(0.0370P)^2^+71.1033P] where P=(Fo^2^+2Fc^2^)/3'
_refine_ls_weighting_scheme calc
_refine_ls_wR_factor_gt 0.1410
_refine_ls_wR_factor_ref 0.1439
_reflns_number_gt 6092
_reflns_number_total 6530
_reflns_threshold_expression >2sigma(I)
_cod_data_source_file ic700796m-file001.cif
_cod_data_source_block 2
_cod_original_sg_symbol_H-M C2/c
_cod_database_code 4339525

loop_
_symmetry_equiv_pos_as_xyz
'x, y, z'
'-x, y, -z+1/2'
'x+1/2, y+1/2, z'
'-x+1/2, y+1/2, -z+1/2'
'-x, -y, -z'
'x, -y, z-1/2'
'-x+1/2, -y+1/2, -z'
'x+1/2, -y+1/2, z-1/2'

loop_
_atom_site_label
_atom_site_type_symbol
_atom_site_fract_x
_atom_site_fract_y
_atom_site_fract_z
_atom_site_U_iso_or_equiv
_atom_site_adp_type
_atom_site_occupancy
_atom_site_symmetry_multiplicity
_atom_site_calc_flag
_atom_site_refinement_flags
_atom_site_disorder_assembly
_atom_site_disorder_group
Ru1 Ru 0.24456(2) 0.009823(19) 0.45335(2) 0.02245(14) Uani 1 1 d . . .
Cl1 Cl 0.38930(11) 0.26316(8) 0.39753(9) 0.0552(5) Uani 1 1 d . . .
O1 O -0.0491(3) 0.2187(3) 0.3606(3) 0.0728(18) Uani 1 1 d . . .
N1 N 0.1563(2) 0.0702(2) 0.4364(2) 0.0219(9) Uani 1 1 d . . .
C1 C 0.1424(3) 0.1103(3) 0.3833(3) 0.0258(11) Uani 1 1 d . . .
H1 H 0.1769 0.1129 0.3510 0.031 Uiso 1 1 calc R . .
O2 O -0.0840(2) 0.1767(2) 0.4547(2) 0.0410(10) Uani 1 1 d . . .
N2 N 0.1904(2) -0.0099(2) 0.5353(2) 0.0264(9) Uani 1 1 d . . .
C2 C 0.0805(3) 0.1476(3) 0.3738(3) 0.0280(11) Uani 1 1 d . . .
H2 H 0.0730 0.1757 0.3359 0.034 Uiso 1 1 calc R . .
N3 N 0.3044(2) 0.0801(2) 0.5092(2) 0.0290(10) Uani 1 1 d . . .
C3 C 0.0293(3) 0.1438(3) 0.4200(3) 0.0296(12) Uani 1 1 d . . .
N4 N 0.3327(2) -0.0481(2) 0.4822(2) 0.0310(10) Uani 1 1 d . . .
C4 C 0.0434(3) 0.1034(3) 0.4748(3) 0.0283(11) Uani 1 1 d . . .
H4 H 0.0094 0.1002 0.5074 0.034 Uiso 1 1 calc R . .
N5 N 0.2895(2) 0.0265(2) 0.3646(2) 0.0240(9) Uani 1 1 d . . .
C5 C 0.1071(3) 0.0674(2) 0.4823(2) 0.0223(10) Uani 1 1 d . . .
N6 N 0.1944(2) -0.0644(2) 0.3969(2) 0.0282(10) Uani 1 1 d . . .
C6 C 0.1272(3) 0.0239(3) 0.5392(3) 0.0260(11) Uani 1 1 d . . .
C7 C 0.0873(3) 0.0167(3) 0.5939(3) 0.0327(12) Uani 1 1 d . . .
H7 H 0.0439 0.0413 0.5961 0.039 Uiso 1 1 calc R . .
C8 C 0.1100(3) -0.0259(3) 0.6455(3) 0.0354(13) Uani 1 1 d . . .
C9 C 0.1733(3) -0.0610(3) 0.6393(3) 0.0348(13) Uani 1 1 d . . .
H9 H 0.1898 -0.0919 0.6728 0.042 Uiso 1 1 calc R . .
C10 C 0.2118(3) -0.0514(3) 0.5856(3) 0.0293(12) Uani 1 1 d . . .
H10 H 0.2559 -0.0749 0.5835 0.035 Uiso 1 1 calc R . .
C11 C -0.0408(3) 0.1830(3) 0.4116(3) 0.0369(13) Uani 1 1 d . . .
C12 C 0.0684(4) -0.0331(4) 0.7049(3) 0.0542(18) Uani 1 1 d . . .
H12A H 0.0930 -0.0089 0.7420 0.081 Uiso 1 1 calc R . .
H12B H 0.0643 -0.0812 0.7161 0.081 Uiso 1 1 calc R . .
H12C H 0.0205 -0.0139 0.6959 0.081 Uiso 1 1 calc R . .
C13 C 0.2885(3) 0.1436(3) 0.5233(3) 0.0372(13) Uani 1 1 d . . .
H13 H 0.2460 0.1627 0.5030 0.045 Uiso 1 1 calc R . .
C14 C 0.3312(4) 0.1838(4) 0.5666(3) 0.0515(17) Uani 1 1 d . . .
H14 H 0.3174 0.2290 0.5756 0.062 Uiso 1 1 calc R . .
C15 C 0.3927(4) 0.1579(4) 0.5958(3) 0.059(2) Uani 1 1 d . . .
H15 H 0.4226 0.1851 0.6247 0.071 Uiso 1 1 calc R . .
C16 C 0.4116(3) 0.0910(4) 0.5828(3) 0.0491(17) Uani 1 1 d . . .
C17 C 0.4737(4) 0.0587(5) 0.6128(4) 0.068(2) Uani 1 1 d . . .
H17 H 0.5047 0.0829 0.6434 0.082 Uiso 1 1 calc R . .
C18 C 0.4884(4) -0.0057(6) 0.5980(4) 0.075(3) Uani 1 1 d . . .
H18 H 0.5303 -0.0259 0.6183 0.090 Uiso 1 1 calc R . .
C19 C 0.4433(3) -0.0457(4) 0.5526(3) 0.055(2) Uani 1 1 d . . .
C20 C 0.3813(3) -0.0149(3) 0.5240(3) 0.0375(14) Uani 1 1 d . . .
C21 C 0.3661(3) 0.0532(3) 0.5391(3) 0.0343(13) Uani 1 1 d . . .
C22 C 0.4554(4) -0.1125(5) 0.5351(4) 0.072(3) Uani 1 1 d . . .
H22 H 0.4968 -0.1354 0.5532 0.086 Uiso 1 1 calc R . .
C23 C 0.4089(4) -0.1451(4) 0.4925(4) 0.062(2) Uani 1 1 d . . .
H23 H 0.4183 -0.1905 0.4800 0.075 Uiso 1 1 calc R . .
C24 C 0.3463(4) -0.1121(3) 0.4664(3) 0.0449(16) Uani 1 1 d . . .
H24 H 0.3134 -0.1360 0.4373 0.054 Uiso 1 1 calc R . .
C25 C 0.3377(3) 0.0724(3) 0.3492(3) 0.0292(12) Uani 1 1 d . . .
H25 H 0.3525 0.1052 0.3815 0.035 Uiso 1 1 calc R . .
C26 C 0.3672(3) 0.0749(3) 0.2885(3) 0.0360(13) Uani 1 1 d . . .
H26 H 0.4019 0.1084 0.2802 0.043 Uiso 1 1 calc R . .
C27 C 0.3463(3) 0.0293(3) 0.2408(3) 0.0402(14) Uani 1 1 d . . .
H27 H 0.3663 0.0306 0.1990 0.048 Uiso 1 1 calc R . .
C28 C 0.2948(3) -0.0198(3) 0.2538(3) 0.0348(13) Uani 1 1 d . . .
C29 C 0.2671(4) -0.0695(3) 0.2076(3) 0.0448(15) Uani 1 1 d . . .
H29 H 0.2850 -0.0711 0.1648 0.054 Uiso 1 1 calc R . .
C30 C 0.2166(4) -0.1139(3) 0.2230(3) 0.0423(15) Uani 1 1 d . . .
H30 H 0.1989 -0.1456 0.1906 0.051 Uiso 1 1 calc R . .
C31 C 0.1890(3) -0.1147(3) 0.2867(3) 0.0364(13) Uani 1 1 d . . .
C32 C 0.2155(3) -0.0675(3) 0.3339(3) 0.0299(12) Uani 1 1 d . . .
C33 C 0.2675(3) -0.0193(2) 0.3167(3) 0.0267(11) Uani 1 1 d . . .
C34 C 0.1371(3) -0.1606(3) 0.3070(3) 0.0421(15) Uani 1 1 d . . .
H34 H 0.1173 -0.1936 0.2771 0.050 Uiso 1 1 calc R . .
C35 C 0.1156(3) -0.1573(3) 0.3697(3) 0.0453(16) Uani 1 1 d . . .
H35 H 0.0801 -0.1876 0.3834 0.054 Uiso 1 1 calc R . .
C36 C 0.1457(3) -0.1094(3) 0.4140(3) 0.0369(13) Uani 1 1 d . . .
H36 H 0.1309 -0.1089 0.4579 0.044 Uiso 1 1 calc R . .
O1P O 0.3713(7) 0.2365(4) 0.3358(4) 0.153(4) Uani 1 1 d . A 1
O2P O 0.4284(7) 0.2190(6) 0.4316(5) 0.221(7) Uani 1 1 d . A 1
O3P O 0.3506(5) 0.3019(6) 0.4318(5) 0.171(5) Uani 1 1 d . A 1
O4P O 0.4313(7) 0.3176(7) 0.3724(6) 0.126(5) Uani 0.678(13) 1 d P A 2
O4P' O 0.3080(7) 0.2369(9) 0.3849(9) 0.065(6) Uani 0.322(13) 1 d P A 2
O1W O 0.0000 0.2749(5) 0.2500 0.106(3) Uani 1 2 d S . .
O2W O 0.2372(3) 0.1912(3) 0.2614(3) 0.0618(13) Uani 1 1 d . . .
O3W O 0.5332(3) 0.1834(3) 0.3123(3) 0.0626(14) Uani 1 1 d . . .
O4W O 0.3297(3) -0.2145(3) 0.3221(3) 0.0773(17) Uani 1 1 d . . .
O5W O 0.3218(2) -0.1662(2) 0.6512(2) 0.0463(11) Uani 1 1 d . . .
O6W O 0.2248(2) -0.2254(2) 0.5574(2) 0.0485(11) Uani 1 1 d . . .
O7W O -0.0793(7) 0.3807(6) 0.2656(7) 0.082(4) Uani 0.50 1 d P . .

loop_
_atom_site_aniso_label
_atom_site_aniso_U_11
_atom_site_aniso_U_22
_atom_site_aniso_U_33
_atom_site_aniso_U_23
_atom_site_aniso_U_13
_atom_site_aniso_U_12
Ru1 0.0215(2) 0.0203(2) 0.0260(2) 0.00117(17) 0.00501(15) 0.00521(16)
Cl1 0.0758(12) 0.0411(9) 0.0472(9) -0.0082(7) -0.0063(9) 0.0227(8)
O1 0.047(3) 0.109(5) 0.065(3) 0.043(3) 0.024(3) 0.045(3)
N1 0.020(2) 0.019(2) 0.026(2) -0.0006(17) -0.0004(17) 0.0018(16)
C1 0.026(3) 0.027(3) 0.025(3) 0.000(2) 0.005(2) 0.001(2)
O2 0.030(2) 0.045(2) 0.049(3) 0.004(2) 0.0106(19) 0.0117(18)
N2 0.028(2) 0.022(2) 0.029(2) 0.0001(18) 0.0052(18) 0.0036(18)
C2 0.024(3) 0.030(3) 0.030(3) 0.001(2) 0.002(2) 0.008(2)
N3 0.022(2) 0.037(3) 0.028(2) 0.0052(19) 0.0054(18) -0.0020(19)
C3 0.024(3) 0.030(3) 0.035(3) -0.004(2) 0.001(2) 0.005(2)
N4 0.025(2) 0.038(3) 0.031(2) 0.009(2) 0.015(2) 0.016(2)
C4 0.025(3) 0.030(3) 0.030(3) -0.003(2) 0.007(2) 0.000(2)
N5 0.022(2) 0.021(2) 0.029(2) 0.0041(17) 0.0037(18) 0.0078(17)
C5 0.022(2) 0.020(2) 0.025(3) -0.005(2) 0.006(2) 0.0023(19)
N6 0.024(2) 0.024(2) 0.037(3) 0.0025(19) 0.0057(19) 0.0010(18)
C6 0.027(3) 0.025(3) 0.027(3) -0.004(2) 0.005(2) -0.002(2)
C7 0.030(3) 0.032(3) 0.037(3) -0.001(2) 0.008(2) 0.004(2)
C8 0.037(3) 0.039(3) 0.031(3) 0.000(2) 0.009(2) -0.003(3)
C9 0.040(3) 0.039(3) 0.026(3) 0.007(2) 0.007(2) 0.000(3)
C10 0.029(3) 0.026(3) 0.034(3) 0.004(2) 0.005(2) 0.006(2)
C11 0.028(3) 0.043(3) 0.041(3) 0.005(3) 0.006(3) 0.008(3)
C12 0.051(4) 0.073(5) 0.040(4) 0.009(3) 0.015(3) 0.006(4)
C13 0.044(3) 0.032(3) 0.036(3) 0.001(2) 0.001(3) -0.002(3)
C14 0.062(5) 0.050(4) 0.042(4) -0.009(3) 0.003(3) -0.014(3)
C15 0.062(5) 0.075(5) 0.040(4) -0.005(4) -0.005(3) -0.027(4)
C16 0.030(3) 0.088(6) 0.030(3) 0.010(3) 0.004(3) -0.007(3)
C17 0.031(4) 0.120(8) 0.051(5) 0.001(5) -0.009(3) 0.000(4)
C18 0.033(4) 0.143(9) 0.048(4) 0.027(5) -0.004(3) 0.015(5)
C19 0.035(4) 0.091(6) 0.041(4) 0.023(4) 0.012(3) 0.031(4)
C20 0.024(3) 0.060(4) 0.028(3) 0.013(3) 0.008(2) 0.007(3)
C21 0.019(3) 0.058(4) 0.026(3) 0.005(3) 0.003(2) 0.004(2)
C22 0.050(5) 0.103(7) 0.062(5) 0.034(5) 0.013(4) 0.043(5)
C23 0.067(5) 0.055(4) 0.068(5) 0.026(4) 0.038(4) 0.040(4)
C24 0.053(4) 0.036(3) 0.048(4) 0.011(3) 0.019(3) 0.017(3)
C25 0.027(3) 0.027(3) 0.034(3) 0.003(2) 0.002(2) 0.002(2)
C26 0.028(3) 0.041(3) 0.040(3) 0.008(3) 0.007(3) 0.001(2)
C27 0.046(4) 0.046(4) 0.030(3) 0.006(3) 0.012(3) 0.008(3)
C28 0.040(3) 0.032(3) 0.033(3) 0.001(2) 0.003(2) 0.008(2)
C29 0.061(4) 0.044(4) 0.030(3) -0.001(3) 0.008(3) 0.010(3)
C30 0.062(4) 0.032(3) 0.033(3) -0.008(3) -0.001(3) 0.003(3)
C31 0.039(3) 0.027(3) 0.042(3) -0.003(2) 0.000(3) 0.005(2)
C32 0.037(3) 0.020(3) 0.032(3) 0.001(2) 0.000(2) 0.009(2)
C33 0.028(3) 0.021(2) 0.031(3) 0.001(2) 0.003(2) 0.010(2)
C34 0.048(4) 0.031(3) 0.046(4) -0.008(3) -0.005(3) -0.005(3)
C35 0.047(4) 0.028(3) 0.062(4) -0.005(3) 0.009(3) -0.012(3)
C36 0.041(3) 0.035(3) 0.035(3) -0.002(2) 0.008(3) -0.003(3)
O1P 0.271(13) 0.096(6) 0.087(6) -0.029(5) -0.033(7) 0.033(7)
O2P 0.281(14) 0.212(11) 0.162(9) 0.033(8) -0.046(9) 0.193(11)
O3P 0.139(8) 0.206(11) 0.169(9) -0.086(8) 0.027(7) 0.077(8)
O4P 0.148(11) 0.141(11) 0.093(8) 0.005(7) 0.026(7) -0.073(9)
O4P' 0.035(9) 0.080(12) 0.079(13) -0.028(9) 0.010(8) 0.022(8)
O1W 0.167(10) 0.075(6) 0.082(7) 0.000 0.056(7) 0.000
O2W 0.062(3) 0.063(3) 0.061(3) 0.000(3) 0.015(3) -0.008(3)
O3W 0.050(3) 0.081(4) 0.057(3) -0.003(3) 0.003(2) 0.008(3)
O4W 0.059(3) 0.079(4) 0.091(4) -0.006(3) -0.021(3) 0.030(3)
O5W 0.044(2) 0.042(2) 0.053(3) 0.000(2) 0.005(2) 0.009(2)
O6W 0.035(2) 0.061(3) 0.049(3) -0.004(2) 0.005(2) 0.013(2)
O7W 0.085(9) 0.055(7) 0.104(10) 0.007(6) -0.013(7) 0.014(6)

loop_
_atom_type_symbol
_atom_type_description
_atom_type_scat_dispersion_real
_atom_type_scat_dispersion_imag
_atom_type_scat_source
C C 0.0033 0.0016 'International Tables Vol C Tables 4.2.6.8 and 6.1.1.4'
H H 0.0000 0.0000 'International Tables Vol C Tables 4.2.6.8 and 6.1.1.4'
N N 0.0061 0.0033 'International Tables Vol C Tables 4.2.6.8 and 6.1.1.4'
O O 0.0106 0.0060 'International Tables Vol C Tables 4.2.6.8 and 6.1.1.4'
Cl Cl 0.1484 0.1585 'International Tables Vol C Tables 4.2.6.8 and 6.1.1.4'
Ru Ru -1.2594 0.8363 'International Tables Vol C Tables 4.2.6.8 and 6.1.1.4'

loop_
_geom_angle_atom_site_label_1
_geom_angle_atom_site_label_2
_geom_angle_atom_site_label_3
_geom_angle
N2 Ru1 N1 79.00(16)
N2 Ru1 N6 94.86(17)
N1 Ru1 N6 89.26(16)
N2 Ru1 N4 95.42(16)
N1 Ru1 N4 173.14(17)
N6 Ru1 N4 95.23(18)
N2 Ru1 N5 173.80(17)
N1 Ru1 N5 97.55(16)
N6 Ru1 N5 79.88(17)
N4 Ru1 N5 88.36(16)
N2 Ru1 N3 87.81(17)
N1 Ru1 N3 95.93(17)
N6 Ru1 N3 174.54(17)
N4 Ru1 N3 79.76(19)
N5 Ru1 N3 97.71(17)
O3P Cl1 O2P 115.2(7)
O3P Cl1 O1P 127.1(7)
O2P Cl1 O1P 108.7(6)
O3P Cl1 O4P 95.0(8)
O2P Cl1 O4P 112.6(9)
O1P Cl1 O4P 94.0(7)
O3P Cl1 O4P' 73.6(7)
O2P Cl1 O4P' 111.1(10)
O1P Cl1 O4P' 64.0(7)
O4P Cl1 O4P' 135.5(9)
C1 N1 C5 118.0(4)
C1 N1 Ru1 126.0(3)
C5 N1 Ru1 116.0(3)
N1 C1 C2 122.9(5)
C10 N2 C6 117.9(4)
C10 N2 Ru1 126.4(3)
C6 N2 Ru1 115.7(3)
C1 C2 C3 119.3(5)
C13 N3 C21 117.7(5)
C13 N3 Ru1 129.1(4)
C21 N3 Ru1 113.0(4)
C4 C3 C2 118.1(5)
C4 C3 C11 120.1(5)
C2 C3 C11 121.7(5)
C24 N4 C20 118.3(5)
C24 N4 Ru1 128.2(4)
C20 N4 Ru1 113.4(4)
C3 C4 C5 120.2(5)
C25 N5 C33 117.3(5)
C25 N5 Ru1 129.4(4)
C33 N5 Ru1 113.2(3)
N1 C5 C4 121.5(5)
N1 C5 C6 114.4(4)
C4 C5 C6 124.1(5)
C36 N6 C32 117.3(5)
C36 N6 Ru1 128.8(4)
C32 N6 Ru1 113.9(3)
N2 C6 C7 120.8(5)
N2 C6 C5 114.8(4)
C7 C6 C5 124.4(5)
C6 C7 C8 120.8(5)
C9 C8 C7 117.1(5)
C9 C8 C12 121.6(5)
C7 C8 C12 121.3(5)
C10 C9 C8 120.4(5)
N2 C10 C9 122.9(5)
O2 C11 O1 126.1(5)
O2 C11 C3 118.0(5)
O1 C11 C3 115.9(5)
N3 C13 C14 123.1(6)
C15 C14 C13 119.6(7)
C14 C15 C16 119.4(6)
C15 C16 C21 118.0(6)
C15 C16 C17 123.5(7)
C21 C16 C17 118.4(7)
C18 C17 C16 120.1(8)
C17 C18 C19 122.9(7)
C22 C19 C20 116.8(7)
C22 C19 C18 125.8(7)
C20 C19 C18 117.4(7)
N4 C20 C19 123.1(6)
N4 C20 C21 117.1(5)
C19 C20 C21 119.8(6)
N3 C21 C16 122.1(6)
N3 C21 C20 116.6(5)
C16 C21 C20 121.3(5)
C23 C22 C19 120.5(7)
C22 C23 C24 120.3(7)
N4 C24 C23 120.8(7)
N5 C25 C26 123.4(5)
C27 C26 C25 119.8(5)
C26 C27 C28 119.4(5)
C27 C28 C33 117.5(5)
C27 C28 C29 124.9(6)
C33 C28 C29 117.6(5)
C30 C29 C28 121.7(6)
C29 C30 C31 121.5(6)
C32 C31 C34 116.6(6)
C32 C31 C30 118.6(5)
C34 C31 C30 124.8(6)
N6 C32 C31 123.9(5)
N6 C32 C33 116.5(5)
C31 C32 C33 119.7(5)
N5 C33 C28 122.7(5)
N5 C33 C32 116.4(5)
C28 C33 C32 120.9(5)
C35 C34 C31 119.6(6)
C34 C35 C36 120.2(6)
N6 C36 C35 122.4(6)

loop_
_geom_bond_atom_site_label_1
_geom_bond_atom_site_label_2
_geom_bond_distance
Ru1 N2 2.041(4)
Ru1 N1 2.047(4)
Ru1 N6 2.049(4)
Ru1 N4 2.061(4)
Ru1 N5 2.063(4)
Ru1 N3 2.073(5)
Cl1 O3P 1.287(7)
Cl1 O2P 1.305(7)
Cl1 O1P 1.380(7)
Cl1 O4P 1.443(10)
Cl1 O4P' 1.613(15)
O1 C11 1.253(7)
N1 C1 1.348(6)
N1 C5 1.355(6)
C1 C2 1.376(7)
O2 C11 1.236(7)
N2 C10 1.348(7)
N2 C6 1.365(7)
C2 C3 1.388(8)
N3 C13 1.322(7)
N3 C21 1.376(7)
C3 C4 1.378(8)
C3 C11 1.523(7)
N4 C24 1.332(8)
N4 C20 1.369(8)
C4 C5 1.388(7)
N5 C25 1.331(7)
N5 C33 1.370(7)
C5 C6 1.467(7)
N6 C36 1.335(7)
N6 C32 1.364(7)
C6 C7 1.384(7)
C7 C8 1.387(8)
C8 C9 1.384(8)
C8 C12 1.485(8)
C9 C10 1.358(8)
C13 C14 1.395(9)
C14 C15 1.360(10)
C15 C16 1.396(11)
C16 C21 1.403(9)
C16 C17 1.427(10)
C17 C18 1.338(13)
C18 C19 1.443(12)
C19 C22 1.387(12)
C19 C20 1.402(8)
C20 C21 1.412(9)
C22 C23 1.349(12)
C23 C24 1.414(9)
C25 C26 1.382(8)
C26 C27 1.362(8)
C27 C28 1.403(8)
C28 C33 1.404(8)
C28 C29 1.430(8)
C29 C30 1.341(9)
C30 C31 1.424(9)
C31 C32 1.402(8)
C31 C34 1.408(9)
C32 C33 1.422(8)
C34 C35 1.360(9)
C35 C36 1.396(8)
